data_4307470
loop_
_publ_author_name
'Nicolai Lehnert'
'Ursula Cornelissen'
'Frank Neese'
'Tetsuya Ono'
'Yuki Noguchi'
'Ken-ichi Okamoto'
'Kiyoshi Fujisawa'

_publ_section_title
;
Synthesis and Spectroscopic Characterization of Copper(II)-Nitrito
Complexes with Hydrotris(pyrazolyl)borate and Related Coligands
;
_journal_name_full 'Inorganic Chemistry'
_journal_page_first 3916
_journal_page_last 3933
_journal_paper_doi 10.1021/ic0619355
_journal_volume 46
_journal_year 2007
_chemical_formula_moiety 'C30 H52 B Cu N7 O2 '
_chemical_formula_sum 'C30 H52 B Cu N7 O2'
_chemical_formula_weight 617.14
_space_group_IT_number 14
_symmetry_cell_setting monoclinic
_symmetry_Int_Tables_number 14
_symmetry_space_group_name_Hall '-P 2ybc'
_symmetry_space_group_name_H-M 'P 1 21/c 1'
_cell_angle_alpha 90.0000
_cell_angle_beta 107.125(3)
_cell_angle_gamma 90.0000
_cell_formula_units_Z 4
_cell_length_a 9.494(3)
_cell_length_b 17.488(5)
_cell_length_c 20.792(6)
_cell_measurement_reflns_used 421
_cell_measurement_temperature 207.1
_cell_measurement_theta_max 27.5
_cell_measurement_theta_min 3.0
_cell_volume 3299.1(17)
_computing_cell_refinement CrystalClear
_computing_data_collection CrystalClear
_computing_data_reduction CrystalStructure
_computing_publication_material 'CrystalStructure 3.7.0'
_computing_structure_refinement CRYSTALS
_computing_structure_solution SIR92
_diffrn_detector_area_resol_mean 7.32
_diffrn_measured_fraction_theta_full 0.987
_diffrn_measured_fraction_theta_max 0.987
_diffrn_measurement_device_type 'Rigaku Mercury'
_diffrn_measurement_method \w
_diffrn_radiation_type 'Mo K\a'
_diffrn_radiation_wavelength 0.71069
_diffrn_reflns_av_R_equivalents 0.032
_diffrn_reflns_limit_h_max 12
_diffrn_reflns_limit_h_min -9
_diffrn_reflns_limit_k_max 15
_diffrn_reflns_limit_k_min -22
_diffrn_reflns_limit_l_max 26
_diffrn_reflns_limit_l_min -26
_diffrn_reflns_number 25984
_diffrn_reflns_theta_full 27.48
_diffrn_reflns_theta_max 27.48
_exptl_absorpt_coefficient_mu 0.699
_exptl_absorpt_correction_T_max 0.869
_exptl_absorpt_correction_T_min 0.725
_exptl_absorpt_correction_type multi-scan
_exptl_absorpt_process_details 'Jacobson, R. (1998) Private Communication'
_exptl_crystal_colour red
_exptl_crystal_density_diffrn 1.242
_exptl_crystal_density_method 'not measured'
_exptl_crystal_description prism
_exptl_crystal_F_000 1324.00
_exptl_crystal_size_max 0.25
_exptl_crystal_size_mid 0.25
_exptl_crystal_size_min 0.20
_refine_diff_density_max 0.42
_refine_diff_density_min -0.38
_refine_ls_extinction_method none
_refine_ls_goodness_of_fit_ref 2.384
_refine_ls_hydrogen_treatment refall
_refine_ls_number_parameters 422
_refine_ls_number_reflns 5704
_refine_ls_R_factor_gt 0.0460
_refine_ls_shift/su_max 0.0000
_refine_ls_structure_factor_coef F
_refine_ls_weighting_details 'w = 1/\s^2^(Fo)'
_refine_ls_weighting_scheme sigma
_refine_ls_wR_factor_ref 0.0420
_reflns_number_gt 5704
_reflns_number_total 7471
_reflns_threshold_expression F^2^>2.0\s(F^2^)
_cod_data_source_file ic0619355-file001_3.cif
_cod_data_source_block '_[Cu(L3)(ONO)]_(2)'
_cod_original_cell_volume 3298.9(17)
_cod_original_formula_sum 'C30 H52 B Cu N7 O2 '
_cod_database_code 4307470

loop_
_symmetry_equiv_pos_site_id
_symmetry_equiv_pos_as_xyz
1 +X,+Y,+Z
2 -X,1/2+Y,1/2-Z
3 -X,-Y,-Z
4 +X,1/2-Y,1/2+Z

loop_
_atom_site_label
_atom_site_type_symbol
_atom_site_fract_x
_atom_site_fract_y
_atom_site_fract_z
_atom_site_U_iso_or_equiv
_atom_site_adp_type
_atom_site_occupancy
_atom_site_symmetry_multiplicity
_atom_site_calc_flag
_atom_site_refinement_flags
_atom_site_disorder_assembly
_atom_site_disorder_group
Cu1 Cu 0.41446(3) 0.23415(2) 0.198290(10) 0.01905(7) Uani 1.00 1 d . . .
O41 O 0.2373(2) 0.23653(11) 0.11831(9) 0.0391(5) Uani 1.00 1 d . . .
O42 O 0.4320(2) 0.24615(14) 0.09583(11) 0.0644(8) Uani 1.00 1 d . . .
N11 N 0.3498(2) 0.14063(11) 0.24310(9) 0.0190(5) Uani 1.00 1 d . . .
N12 N 0.3672(2) 0.15530(11) 0.31023(8) 0.0165(5) Uani 1.00 1 d . . .
N21 N 0.3484(2) 0.32368(11) 0.24950(9) 0.0183(5) Uani 1.00 1 d . . .
N22 N 0.3646(2) 0.30209(11) 0.31544(9) 0.0169(4) Uani 1.00 1 d . . .
N31 N 0.60987(19) 0.23223(11) 0.26529(8) 0.0176(4) Uani 1.00 1 d . . .
N32 N 0.60191(19) 0.23067(11) 0.33032(8) 0.0170(4) Uani 1.00 1 d . . .
N41 N 0.2990(2) 0.24359(12) 0.07426(11) 0.0381(7) Uani 1.00 1 d . . .
C10 C 0.3706(3) 0.04587(17) 0.12863(13) 0.0417(8) Uani 1.00 1 d . . .
C11 C 0.1012(2) 0.05995(17) 0.11731(12) 0.0369(8) Uani 1.00 1 d . . .
C12 C 0.2419(4) -0.05515(16) 0.17185(14) 0.0564(10) Uani 1.00 1 d . . .
C13 C 0.2511(2) 0.03275(13) 0.16162(12) 0.0276(7) Uani 1.00 1 d . . .
C14 C 0.2865(2) 0.07140(13) 0.22985(11) 0.0211(6) Uani 1.00 1 d . . .
C15 C 0.2619(2) 0.04240(13) 0.28795(12) 0.0254(6) Uani 1.00 1 d . . .
C16 C 0.3149(2) 0.09549(13) 0.33801(11) 0.0206(6) Uani 1.00 1 d . . .
C17 C 0.3161(2) 0.09232(13) 0.41074(12) 0.0257(6) Uani 1.00 1 d . . .
C18 C 0.1875(3) 0.13596(17) 0.42124(13) 0.0412(9) Uani 1.00 1 d . . .
C19 C 0.3143(3) 0.00937(16) 0.43382(13) 0.0442(9) Uani 1.00 1 d . . .
C20 C 0.3760(3) 0.43407(18) 0.14483(13) 0.0461(9) Uani 1.00 1 d . . .
C21 C 0.2374(4) 0.52410(18) 0.19370(16) 0.0650(12) Uani 1.00 1 d . . .
C22 C 0.1078(2) 0.41383(19) 0.12849(13) 0.0468(9) Uani 1.00 1 d . . .
C23 C 0.2520(2) 0.43869(14) 0.17677(12) 0.0279(7) Uani 1.00 1 d . . .
C24 C 0.2865(2) 0.39311(13) 0.24174(11) 0.0215(6) Uani 1.00 1 d . . .
C25 C 0.2614(2) 0.41573(13) 0.30171(12) 0.0261(6) Uani 1.00 1 d . . .
C26 C 0.3126(2) 0.35803(12) 0.34743(11) 0.0200(6) Uani 1.00 1 d . . .
C27 C 0.3223(2) 0.35558(13) 0.42087(11) 0.0232(6) Uani 1.00 1 d . . .
C28 C 0.4674(2) 0.39032(17) 0.46348(12) 0.0367(8) Uani 1.00 1 d . . .
C29 C 0.1915(3) 0.39578(18) 0.43365(13) 0.0410(8) Uani 1.00 1 d . . .
C30 C 0.7528(2) 0.16743(16) 0.16251(12) 0.0352(8) Uani 1.00 1 d . . .
C31 C 0.9783(2) 0.2330(2) 0.22996(13) 0.0433(8) Uani 1.00 1 d . . .
C32 C 0.7631(3) 0.31122(16) 0.16895(12) 0.0393(8) Uani 1.00 1 d . . .
C33 C 0.8103(2) 0.23665(14) 0.20744(11) 0.0237(6) Uani 1.00 1 d . . .
C34 C 0.7531(2) 0.23474(13) 0.26882(10) 0.0180(5) Uani 1.00 1 d . . .
C35 C 0.8372(2) 0.23629(13) 0.33640(11) 0.0211(5) Uani 1.00 1 d . . .
C36 C 0.7387(2) 0.23322(13) 0.37403(10) 0.0181(5) Uani 1.00 1 d . . .
C37 C 0.7689(2) 0.22872(14) 0.44914(11) 0.0227(6) Uani 1.00 1 d . . .
C38 C 0.7828(3) 0.14551(16) 0.47168(12) 0.0428(8) Uani 1.00 1 d . . .
C39 C 0.9064(2) 0.27369(18) 0.48615(12) 0.0431(8) Uani 1.00 1 d . . .
B1 B 0.4496(2) 0.22828(16) 0.34378(12) 0.0163(6) Uani 1.00 1 d . . .
H1 H 0.4641 0.2258 0.3909 0.019 Uiso 1.00 1 c R . .
H2 H 0.4615 0.0268 0.1569 0.050 Uiso 1.00 1 c R . .
H3 H 0.3465 0.0202 0.0865 0.050 Uiso 1.00 1 c R . .
H4 H 0.3795 0.0991 0.1218 0.050 Uiso 1.00 1 c R . .
H5 H 0.1048 0.1137 0.1114 0.042 Uiso 1.00 1 c R . .
H6 H 0.0782 0.0354 0.0747 0.042 Uiso 1.00 1 c R . .
H7 H 0.0276 0.0482 0.1384 0.042 Uiso 1.00 1 c R . .
H8 H 0.1672 -0.0658 0.1926 0.064 Uiso 1.00 1 c R . .
H9 H 0.2186 -0.0799 0.1293 0.064 Uiso 1.00 1 c R . .
H10 H 0.3339 -0.0734 0.1996 0.064 Uiso 1.00 1 c R . .
H11 H 0.2177 -0.0053 0.2924 0.030 Uiso 1.00 1 c R . .
H12 H 0.4050 0.1150 0.4375 0.031 Uiso 1.00 1 c R . .
H13 H 0.1937 0.1877 0.4084 0.052 Uiso 1.00 1 c R . .
H14 H 0.0978 0.1143 0.3943 0.051 Uiso 1.00 1 c R . .
H15 H 0.1904 0.1339 0.4673 0.051 Uiso 1.00 1 c R . .
H16 H 0.2260 -0.0141 0.4074 0.055 Uiso 1.00 1 c R . .
H17 H 0.3967 -0.0173 0.4279 0.055 Uiso 1.00 1 c R . .
H18 H 0.3177 0.0079 0.4799 0.055 Uiso 1.00 1 c R . .
H19 H 0.3882 0.3823 0.1336 0.056 Uiso 1.00 1 c R . .
H20 H 0.3536 0.4645 0.1053 0.055 Uiso 1.00 1 c R . .
H21 H 0.4645 0.4519 0.1760 0.056 Uiso 1.00 1 c R . .
H22 H 0.3268 0.5414 0.2245 0.078 Uiso 1.00 1 c R . .
H23 H 0.2165 0.5537 0.1537 0.078 Uiso 1.00 1 c R . .
H24 H 0.1593 0.5296 0.2133 0.078 Uiso 1.00 1 c R . .
H25 H 0.0312 0.4215 0.1487 0.053 Uiso 1.00 1 c R . .
H26 H 0.0876 0.4428 0.0882 0.053 Uiso 1.00 1 c R . .
H27 H 0.1135 0.3611 0.1184 0.053 Uiso 1.00 1 c R . .
H28 H 0.2166 0.4620 0.3096 0.032 Uiso 1.00 1 c R . .
H29 H 0.3191 0.3036 0.4338 0.029 Uiso 1.00 1 c R . .
H30 H 0.4733 0.3878 0.5099 0.044 Uiso 1.00 1 c R . .
H31 H 0.5478 0.3632 0.4560 0.044 Uiso 1.00 1 c R . .
H32 H 0.4709 0.4422 0.4506 0.044 Uiso 1.00 1 c R . .
H33 H 0.1948 0.4478 0.4211 0.052 Uiso 1.00 1 c R . .
H34 H 0.1017 0.3734 0.4074 0.052 Uiso 1.00 1 c R . .
H35 H 0.1971 0.3929 0.4800 0.052 Uiso 1.00 1 c R . .
H36 H 0.6482 0.1689 0.1472 0.045 Uiso 1.00 1 c R . .
H37 H 0.7904 0.1685 0.1249 0.045 Uiso 1.00 1 c R . .
H38 H 0.7841 0.1219 0.1875 0.045 Uiso 1.00 1 c R . .
H39 H 1.0083 0.1869 0.2544 0.054 Uiso 1.00 1 c R . .
H40 H 1.0143 0.2338 0.1919 0.054 Uiso 1.00 1 c R . .
H41 H 1.0169 0.2754 0.2581 0.054 Uiso 1.00 1 c R . .
H42 H 0.8011 0.3534 0.1976 0.050 Uiso 1.00 1 c R . .
H43 H 0.7993 0.3129 0.1310 0.050 Uiso 1.00 1 c R . .
H44 H 0.6585 0.3137 0.1543 0.050 Uiso 1.00 1 c R . .
H45 H 0.9416 0.2390 0.3532 0.025 Uiso 1.00 1 c R . .
H46 H 0.6873 0.2505 0.4601 0.026 Uiso 1.00 1 c R . .
H47 H 0.6948 0.1189 0.4493 0.051 Uiso 1.00 1 c R . .
H48 H 0.8637 0.1227 0.4608 0.051 Uiso 1.00 1 c R . .
H49 H 0.7988 0.1430 0.5189 0.051 Uiso 1.00 1 c R . .
H50 H 0.9213 0.2712 0.5333 0.049 Uiso 1.00 1 c R . .
H51 H 0.9893 0.2525 0.4759 0.049 Uiso 1.00 1 c R . .
H52 H 0.8945 0.3255 0.4719 0.049 Uiso 1.00 1 c R . .

loop_
_atom_site_aniso_label
_atom_site_aniso_U_11
_atom_site_aniso_U_22
_atom_site_aniso_U_33
_atom_site_aniso_U_12
_atom_site_aniso_U_13
_atom_site_aniso_U_23
Cu1 0.01993(13) 0.02420(16) 0.01165(12) -0.00076(13) 0.00252(10) 0.00135(12)
O41 0.0381(10) 0.0442(11) 0.0278(9) -0.0012(9) -0.0016(8) 0.0029(9)
O42 0.0593(15) 0.101(2) 0.0391(12) 0.0037(14) 0.0235(11) 0.0077(12)
N11 0.0227(11) 0.0218(11) 0.0111(9) -0.0009(8) 0.0027(7) -0.0012(7)
N12 0.0182(10) 0.0185(10) 0.0123(9) -0.0018(7) 0.0036(7) 0.0007(7)
N21 0.0212(10) 0.0198(10) 0.0133(9) 0.0013(8) 0.0040(7) 0.0017(8)
N22 0.0210(10) 0.0188(10) 0.0114(9) -0.0005(8) 0.0055(7) -0.0007(7)
N31 0.0205(9) 0.0220(9) 0.0105(8) -0.0003(8) 0.0050(6) 0.0025(8)
N32 0.0197(9) 0.0191(9) 0.0120(8) -0.0011(8) 0.0046(6) 0.0011(8)
N41 0.0420(14) 0.0413(15) 0.0303(12) 0.0025(11) 0.0096(10) -0.0034(10)
C10 0.0476(18) 0.0409(18) 0.0366(16) 0.0034(14) 0.0125(13) -0.0092(13)
C11 0.0341(16) 0.0445(18) 0.0262(14) -0.0080(13) -0.0004(11) -0.0073(12)
C12 0.098(2) 0.0263(17) 0.0366(18) -0.0059(17) 0.0062(17) -0.0132(13)
C13 0.0360(15) 0.0212(14) 0.0232(13) -0.0046(11) 0.0050(10) -0.0058(10)
C14 0.0229(12) 0.0197(13) 0.0191(12) -0.0004(10) 0.0039(9) -0.0018(9)
C15 0.0298(14) 0.0165(13) 0.0287(13) -0.0067(10) 0.0066(10) 0.0006(10)
C16 0.0216(12) 0.0199(12) 0.0201(12) -0.0001(9) 0.0060(9) 0.0052(9)
C17 0.0286(14) 0.0287(14) 0.0212(12) -0.0083(11) 0.0092(10) 0.0022(10)
C18 0.0458(18) 0.0452(19) 0.0378(17) 0.0006(14) 0.0203(13) -0.0038(14)
C19 0.066(2) 0.0392(18) 0.0309(15) -0.0042(15) 0.0205(14) 0.0106(13)
C20 0.0508(19) 0.054(2) 0.0335(16) -0.0078(15) 0.0126(13) 0.0168(14)
C21 0.121(3) 0.0338(19) 0.0393(18) 0.014(2) 0.023(2) 0.0177(15)
C22 0.0346(17) 0.061(2) 0.0375(17) 0.0012(15) -0.0006(12) 0.0142(15)
C23 0.0341(15) 0.0256(14) 0.0224(13) 0.0020(11) 0.0056(10) 0.0064(10)
C24 0.0237(13) 0.0183(13) 0.0209(12) 0.0005(10) 0.0039(9) 0.0022(9)
C25 0.0343(14) 0.0191(13) 0.0263(13) 0.0059(11) 0.0110(10) -0.0009(10)
C26 0.0226(12) 0.0166(12) 0.0212(12) -0.0021(9) 0.0074(9) -0.0019(9)
C27 0.0325(14) 0.0199(13) 0.0204(12) -0.0001(10) 0.0126(10) -0.0017(9)
C28 0.0405(16) 0.0474(18) 0.0217(13) -0.0028(13) 0.0084(11) -0.0059(12)
C29 0.0441(18) 0.054(2) 0.0316(15) 0.0100(14) 0.0216(12) -0.0017(13)
C30 0.0432(17) 0.0346(16) 0.0344(15) -0.0028(12) 0.0216(12) -0.0065(12)
C31 0.0263(13) 0.071(2) 0.0391(15) 0.0001(15) 0.0187(11) 0.0020(16)
C32 0.0539(19) 0.0358(17) 0.0362(16) 0.0010(14) 0.0258(14) 0.0101(13)
C33 0.0248(12) 0.0284(13) 0.0207(11) -0.0021(11) 0.0111(9) 0.0015(11)
C34 0.0191(10) 0.0164(11) 0.0193(11) 0.0006(10) 0.0069(8) 0.0018(10)
C35 0.0167(10) 0.0228(11) 0.0217(11) 0.0002(10) 0.0023(8) 0.0012(10)
C36 0.0196(11) 0.0165(10) 0.0167(10) 0.0013(10) 0.0029(8) -0.0007(10)
C37 0.0208(11) 0.0305(13) 0.0150(10) 0.0014(11) 0.0023(8) -0.0009(10)
C38 0.065(2) 0.0407(17) 0.0205(13) 0.0007(15) 0.0098(13) 0.0065(12)
C39 0.0405(16) 0.059(2) 0.0223(13) -0.0144(15) -0.0021(11) -0.0066(14)
B1 0.0190(12) 0.0189(13) 0.0099(11) -0.0008(11) 0.0027(8) 0.0009(10)

loop_
_atom_type_symbol
_atom_type_description
_atom_type_scat_dispersion_real
_atom_type_scat_dispersion_imag
_atom_type_scat_source
Cu Cu 0.320 1.265
;
International Tables for Crystallography
(1992, Vol. C, Tables 4.2.6.8 and 6.1.1.4)
;
O O 0.011 0.006
;
International Tables for Crystallography
(1992, Vol. C, Tables 4.2.6.8 and 6.1.1.4)
;
N N 0.006 0.003
;
International Tables for Crystallography
(1992, Vol. C, Tables 4.2.6.8 and 6.1.1.4)
;
C C 0.003 0.002
;
International Tables for Crystallography
(1992, Vol. C, Tables 4.2.6.8 and 6.1.1.4)
;
H H 0.000 0.000
;
International Tables for Crystallography
(1992, Vol. C, Table 6.1.1.4)
;
B B 0.001 0.001
;
International Tables for Crystallography
(1992, Vol. C, Tables 4.2.6.8 and 6.1.1.4)
;

loop_
_geom_angle_atom_site_label_1
_geom_angle_atom_site_label_2
_geom_angle_atom_site_label_3
_geom_angle
_geom_angle_publ_flag
_geom_angle_site_symmetry_1
_geom_angle_site_symmetry_2
_geom_angle_site_symmetry_3
O42 Cu1 O41 58.21(8) ? . . .
N11 Cu1 O41 95.93(7) ? . . .
N21 Cu1 O41 95.95(7) ? . . .
N31 Cu1 O41 169.53(8) ? . . .
Cu1 O41 N41 98.85(14) ? . . .
N11 Cu1 O42 129.18(8) ? . . .
N21 Cu1 O42 122.85(8) ? . . .
N31 Cu1 O42 111.35(8) ? . . .
Cu1 O42 N41 89.27(18) ? . . .
N21 Cu1 N11 100.94(8) ? . . .
N31 Cu1 N11 90.62(7) ? . . .
Cu1 N11 N12 110.26(13) ? . . .
Cu1 N11 C14 142.78(15) ? . . .
N31 Cu1 N21 90.80(7) ? . . .
Cu1 N21 N22 109.70(13) ? . . .
Cu1 N21 C24 143.62(15) ? . . .
Cu1 N31 N32 112.54(13) ? . . .
Cu1 N31 C34 140.25(14) ? . . .
O41 N41 O42 113.7(2) ? . . .
C14 N11 N12 106.74(18) ? . . .
N11 N12 C16 109.70(17) ? . . .
N11 N12 B1 120.15(18) ? . . .
N11 C14 C13 123.8(2) ? . . .
N11 C14 C15 109.2(2) ? . . .
N12 C16 C15 107.2(2) ? . . .
B1 N12 C16 129.92(17) ? . . .
N12 C16 C17 123.96(19) ? . . .
N12 B1 N32 108.30(19) ? . . .
N12 B1 N22 112.26(15) ? . . .
N21 N22 B1 119.90(19) ? . . .
C24 N21 N22 106.46(19) ? . . .
N21 N22 C26 109.78(17) ? . . .
N21 C24 C23 123.8(2) ? . . .
N21 C24 C25 109.5(2) ? . . .
B1 N22 C26 129.86(18) ? . . .
N22 C26 C25 107.3(2) ? . . .
N22 C26 C27 123.78(19) ? . . .
N22 B1 N32 108.56(19) ? . . .
N31 N32 B1 120.07(14) ? . . .
C34 N31 N32 107.16(14) ? . . .
N31 N32 C36 109.92(18) ? . . .
N31 C34 C33 124.01(16) ? . . .
N31 C34 C35 109.0(2) ? . . .
B1 N32 C36 129.99(18) ? . . .
N32 C36 C35 107.25(17) ? . . .
N32 C36 C37 123.3(2) ? . . .
C10 C13 C14 111.6(2) ? . . .
C10 C13 C11 111.8(2) ? . . .
C10 C13 C12 107.0(2) ? . . .
C11 C13 C14 109.6(2) ? . . .
C11 C13 C12 108.1(2) ? . . .
C12 C13 C14 108.5(2) ? . . .
C13 C14 C15 127.0(2) ? . . .
C14 C15 C16 107.1(2) ? . . .
C15 C16 C17 128.8(2) ? . . .
C16 C17 C18 111.01(19) ? . . .
C16 C17 C19 110.6(2) ? . . .
C19 C17 C18 110.5(2) ? . . .
C20 C23 C24 111.7(2) ? . . .
C20 C23 C21 106.5(2) ? . . .
C20 C23 C22 111.4(2) ? . . .
C21 C23 C24 108.3(2) ? . . .
C21 C23 C22 107.8(2) ? . . .
C22 C23 C24 111.0(2) ? . . .
C23 C24 C25 126.7(2) ? . . .
C24 C25 C26 106.9(2) ? . . .
C25 C26 C27 128.8(2) ? . . .
C26 C27 C28 110.7(2) ? . . .
C26 C27 C29 110.89(19) ? . . .
C29 C27 C28 111.0(2) ? . . .
C30 C33 C34 110.0(2) ? . . .
C30 C33 C31 107.9(2) ? . . .
C30 C33 C32 111.05(18) ? . . .
C31 C33 C34 109.83(18) ? . . .
C31 C33 C32 108.4(2) ? . . .
C32 C33 C34 109.6(2) ? . . .
C33 C34 C35 127.00(19) ? . . .
C34 C35 C36 106.66(18) ? . . .
C35 C36 C37 129.35(18) ? . . .
C36 C37 C38 110.0(2) ? . . .
C36 C37 C39 111.7(2) ? . . .
C39 C37 C38 110.73(19) ? . . .
N12 B1 H1 109.1641 ? . . .
N22 B1 H1 109.4209 ? . . .
N32 B1 H1 109.0763 ? . . .
H4 C10 C13 109.2435 ? . . .
H2 C10 C13 109.4282 ? . . .
H3 C10 C13 109.7348 ? . . .
H4 C10 H2 109.4792 ? . . .
H3 C10 H2 109.4735 ? . . .
H4 C10 H3 109.4678 ? . . .
H5 C11 C13 108.9107 ? . . .
H6 C11 C13 109.8502 ? . . .
H7 C11 C13 109.6436 ? . . .
H6 C11 H5 109.4696 ? . . .
H7 C11 H5 109.4784 ? . . .
H7 C11 H6 109.4734 ? . . .
H9 C12 C13 109.1941 ? . . .
H10 C12 C13 109.6792 ? . . .
H8 C12 C13 109.5362 ? . . .
H9 C12 H8 109.4664 ? . . .
H10 C12 H8 109.4788 ? . . .
H10 C12 H9 109.4722 ? . . .
C14 C15 H11 126.5339 ? . . .
H11 C15 C16 126.4019 ? . . .
C16 C17 H12 108.3418 ? . . .
H12 C17 C18 108.6982 ? . . .
C17 C18 H13 108.7480 ? . . .
C17 C18 H14 109.6529 ? . . .
C17 C18 H15 110.0127 ? . . .
H12 C17 C19 107.6345 ? . . .
C17 C19 H16 108.5857 ? . . .
C17 C19 H17 109.8325 ? . . .
C17 C19 H18 109.9857 ? . . .
H14 C18 H13 109.4774 ? . . .
H15 C18 H13 109.4629 ? . . .
H15 C18 H14 109.4708 ? . . .
H17 C19 H16 109.4780 ? . . .
H18 C19 H16 109.4705 ? . . .
H18 C19 H17 109.4712 ? . . .
H19 C20 C23 109.0040 ? . . .
H20 C20 C23 110.1960 ? . . .
H21 C20 C23 109.2087 ? . . .
H20 C20 H19 109.4736 ? . . .
H21 C20 H19 109.4694 ? . . .
H21 C20 H20 109.4730 ? . . .
H22 C21 C23 109.7180 ? . . .
H23 C21 C23 109.5654 ? . . .
H24 C21 C23 109.1389 ? . . .
H23 C21 H22 109.4615 ? . . .
H24 C21 H22 109.4733 ? . . .
H24 C21 H23 109.4697 ? . . .
H27 C22 C23 109.1616 ? . . .
H26 C22 C23 110.0209 ? . . .
H25 C22 C23 109.2229 ? . . .
H27 C22 H25 109.4752 ? . . .
H26 C22 H25 109.4616 ? . . .
H27 C22 H26 109.4837 ? . . .
C24 C25 H28 126.8122 ? . . .
H28 C25 C26 126.2395 ? . . .
C26 C27 H29 108.4589 ? . . .
H29 C27 C28 108.3533 ? . . .
C27 C28 H31 109.7462 ? . . .
C27 C28 H32 108.5234 ? . . .
C27 C28 H30 110.1388 ? . . .
H29 C27 C29 107.3148 ? . . .
C27 C29 H33 107.4891 ? . . .
C27 C29 H34 110.5227 ? . . .
C27 C29 H35 110.3803 ? . . .
H31 C28 H30 109.4742 ? . . .
H32 C28 H30 109.4684 ? . . .
H32 C28 H31 109.4719 ? . . .
H34 C29 H33 109.4768 ? . . .
H35 C29 H33 109.4708 ? . . .
H35 C29 H34 109.4691 ? . . .
H36 C30 C33 109.4974 ? . . .
H37 C30 C33 109.5372 ? . . .
H38 C30 C33 109.3769 ? . . .
H37 C30 H36 109.4686 ? . . .
H38 C30 H36 109.4755 ? . . .
H38 C30 H37 109.4716 ? . . .
H39 C31 C33 108.7576 ? . . .
H40 C31 C33 110.0905 ? . . .
H41 C31 C33 109.5622 ? . . .
H40 C31 H39 109.4713 ? . . .
H41 C31 H39 109.4734 ? . . .
H41 C31 H40 109.4697 ? . . .
H44 C32 C33 108.9106 ? . . .
H43 C32 C33 109.8657 ? . . .
H42 C32 C33 109.6426 ? . . .
H44 C32 H42 109.4742 ? . . .
H43 C32 H42 109.4636 ? . . .
H44 C32 H43 109.4692 ? . . .
C34 C35 H45 126.5084 ? . . .
H45 C35 C36 126.8329 ? . . .
C36 C37 H46 107.9982 ? . . .
H46 C37 C38 108.2040 ? . . .
C37 C38 H47 109.4829 ? . . .
C37 C38 H48 109.3340 ? . . .
C37 C38 H49 109.5886 ? . . .
H46 C37 C39 108.0378 ? . . .
C37 C39 H51 109.1648 ? . . .
C37 C39 H52 109.2326 ? . . .
C37 C39 H50 110.0168 ? . . .
H48 C38 H47 109.4758 ? . . .
H49 C38 H47 109.4783 ? . . .
H49 C38 H48 109.4676 ? . . .
H51 C39 H50 109.4689 ? . . .
H52 C39 H50 109.4701 ? . . .
H52 C39 H51 109.4728 ? . . .

loop_
_geom_bond_atom_site_label_1
_geom_bond_atom_site_label_2
_geom_bond_distance
_geom_bond_publ_flag
_geom_bond_site_symmetry_1
_geom_bond_site_symmetry_2
Cu1 O41 1.9872(15) ? . .
Cu1 O42 2.195(2) ? . .
Cu1 N11 2.063(2) ? . .
Cu1 N21 2.091(2) ? . .
Cu1 N31 1.9651(15) ? . .
O41 N41 1.230(3) ? . .
O42 N41 1.210(3) ? . .
N11 N12 1.380(2) ? . .
N11 C14 1.344(3) ? . .
N12 C16 1.357(3) ? . .
N12 B1 1.551(3) ? . .
N21 N22 1.386(2) ? . .
N21 C24 1.338(3) ? . .
N22 C26 1.355(3) ? . .
N22 B1 1.544(3) ? . .
N31 N32 1.377(2) ? . .
N31 C34 1.341(2) ? . .
N32 C36 1.349(2) ? . .
N32 B1 1.553(3) ? . .
C10 C13 1.506(4) ? . .
C11 C13 1.526(3) ? . .
C12 C13 1.558(3) ? . .
C13 C10 1.506(4) ? . .
C13 C14 1.517(3) ? . .
C14 C15 1.392(3) ? . .
C15 C16 1.375(3) ? . .
C16 C17 1.510(3) ? . .
C17 C18 1.509(4) ? . .
C17 C19 1.530(3) ? . .
C20 C23 1.515(4) ? . .
C21 C23 1.550(4) ? . .
C22 C23 1.504(3) ? . .
C23 C24 1.519(3) ? . .
C24 C25 1.394(3) ? . .
C25 C26 1.373(3) ? . .
C26 C27 1.503(3) ? . .
C27 C28 1.527(3) ? . .
C27 C29 1.517(4) ? . .
C30 C33 1.528(3) ? . .
C31 C33 1.525(3) ? . .
C32 C33 1.527(3) ? . .
C33 C34 1.527(3) ? . .
C34 C35 1.397(2) ? . .
C35 C36 1.386(3) ? . .
C36 C37 1.505(3) ? . .
C37 C38 1.523(3) ? . .
C37 C39 1.524(3) ? . .
C10 H2 0.9500 ? . .
C10 H3 0.9500 ? . .
C10 H4 0.9499 ? . .
C11 H5 0.9499 ? . .
C11 H6 0.9501 ? . .
C11 H7 0.9501 ? . .
C12 H8 0.9500 ? . .
C12 H9 0.9500 ? . .
C12 H10 0.9500 ? . .
C15 H11 0.9501 ? . .
C17 H12 0.9500 ? . .
C18 H13 0.9500 ? . .
C18 H14 0.9500 ? . .
C18 H15 0.9499 ? . .
C19 H16 0.9499 ? . .
C19 H17 0.9500 ? . .
C19 H18 0.9499 ? . .
C20 H19 0.9499 ? . .
C20 H20 0.9499 ? . .
C20 H21 0.9500 ? . .
C21 H22 0.9500 ? . .
C21 H23 0.9499 ? . .
C21 H24 0.9500 ? . .
C22 H25 0.9499 ? . .
C22 H26 0.9500 ? . .
C22 H27 0.9500 ? . .
C25 H28 0.9500 ? . .
C27 H29 0.9499 ? . .
C28 H30 0.9501 ? . .
C28 H31 0.9499 ? . .
C28 H32 0.9500 ? . .
C29 H33 0.9500 ? . .
C29 H34 0.9500 ? . .
C29 H35 0.9500 ? . .
C30 H36 0.9500 ? . .
C30 H37 0.9499 ? . .
C30 H38 0.9500 ? . .
C31 H39 0.9500 ? . .
C31 H40 0.9499 ? . .
C31 H41 0.9499 ? . .
C32 H42 0.9500 ? . .
C32 H43 0.9499 ? . .
C32 H44 0.9500 ? . .
C35 H45 0.9500 ? . .
C37 H46 0.9500 ? . .
C38 H47 0.9500 ? . .
C38 H48 0.9499 ? . .
C38 H49 0.9500 ? . .
C39 H50 0.9501 ? . .
C39 H51 0.9499 ? . .
C39 H52 0.9499 ? . .
B1 H1 0.9500 ? . .
H2 C10 0.9500 ? . .
H3 C10 0.9500 ? . .
H4 C10 0.9499 ? . .
H25 C22 0.9499 ? . .
H37 C30 0.9499 ? . .

loop_
_geom_torsion_atom_site_label_1
_geom_torsion_atom_site_label_2
_geom_torsion_atom_site_label_3
_geom_torsion_atom_site_label_4
_geom_torsion
_geom_torsion_publ_flag
_geom_torsion_site_symmetry_1
_geom_torsion_site_symmetry_2
_geom_torsion_site_symmetry_3
_geom_torsion_site_symmetry_4
O42 Cu1 O41 N41 0.07(7) ? . . . .
O41 Cu1 O42 N41 -0.07(8) ? . . . .
O41 Cu1 N11 N12 -132.17(12) ? . . . .
O41 Cu1 N21 N22 131.34(12) ? . . . .
O41 Cu1 N31 N32 179.5(2) ? . . . .
Cu1 O41 N41 O42 -0.11(19) ? . . . .
Cu1 O42 N41 O41 0.10(17) ? . . . .
Cu1 N11 N12 C16 175.85(15) ? . . . .
Cu1 N11 C14 C13 7.9(4) ? . . . .
N11 N12 C16 C15 -0.7(2) ? . . . .
N11 N12 B1 N22 66.9(2) ? . . . .
N11 N12 B1 N32 -53.0(2) ? . . . .
Cu1 N21 N22 C26 -175.93(15) ? . . . .
Cu1 N21 C24 C23 -7.5(4) ? . . . .
N21 N22 C26 C25 0.5(2) ? . . . .
N21 N22 B1 N12 -67.7(2) ? . . . .
N21 N22 B1 N32 52.0(2) ? . . . .
Cu1 N31 N32 C36 -176.98(16) ? . . . .
Cu1 N31 C34 C33 -3.5(4) ? . . . .
N31 N32 C36 C35 -0.2(2) ? . . . .
N31 N32 B1 N12 59.5(2) ? . . . .
N31 N32 B1 N22 -62.6(2) ? . . . .
C10 C13 C14 N11 39.0(3) ? . . . .
C11 C13 C14 N11 -85.4(2) ? . . . .
C12 C13 C14 N11 156.7(2) ? . . . .
N11 C14 C15 C16 -1.2(2) ? . . . .
C14 C15 C16 N12 1.1(2) ? . . . .
N12 C16 C17 C18 81.4(2) ? . . . .
C20 C23 C24 N21 -42.3(3) ? . . . .
C21 C23 C24 N21 -159.3(2) ? . . . .
C22 C23 C24 N21 82.6(3) ? . . . .
N21 C24 C25 C26 1.1(2) ? . . . .
C24 C25 C26 N22 -1.0(2) ? . . . .
N22 C26 C27 C28 88.5(2) ? . . . .
C30 C33 C34 N31 -56.9(2) ? . . . .
C31 C33 C34 N31 -175.6(2) ? . . . .
C32 C33 C34 N31 65.4(2) ? . . . .
N31 C34 C35 C36 1.0(2) ? . . . .
C34 C35 C36 N32 -0.5(2) ? . . . .
N32 C36 C37 C38 87.6(3) ? . . . .
